data_1575798
loop_
_publ_author_name
'Walker, Joseph W.'
'Chowdhury, Tajrian'
'Rosair, Georgina M.'
'Farnaby, Joy H.'
'Mansell, Stephen M.'
'McIntosh, Ruaraidh D.'

_publ_section_title
;
 Heteroleptic tethered NHC rare earth initiators for the ring opening
 polymerisation of <i>rac</i>-lactide.
;
_journal_issue 39
_journal_name_full 'Dalton transactions (Cambridge, England : 2003)'
_journal_page_first 14937
_journal_page_last 14946
_journal_paper_doi 10.1039/d5dt01352f
_journal_volume 54
_journal_year 2025
_chemical_formula_moiety 'C50 H70 Br2 Ce2 N6 Si4'
_chemical_formula_sum 'C50 H70 Br2 Ce2 N6 Si4'
_chemical_formula_weight 1307.54
_space_group_crystal_system monoclinic
_space_group_IT_number 14
_space_group_name_Hall '-P 2yn'
_space_group_name_H-M_alt 'P 1 21/n 1'
_atom_sites_solution_hydrogens geom
_atom_sites_solution_primary dual
_audit_creation_date 2024-08-01
_audit_creation_method
;
Olex2 1.3
(compiled Nov 21 2019 18:26:39 for OlexSys, GUI svn.r6003)
;
_audit_update_record
;
2025-08-11 deposited with the CCDC.	2025-09-16 downloaded from the CCDC.
;
_cell_angle_alpha 90
_cell_angle_beta 95.4860(10)
_cell_angle_gamma 90
_cell_formula_units_Z 2
_cell_length_a 11.4996(3)
_cell_length_b 11.3835(3)
_cell_length_c 21.0457(5)
_cell_measurement_reflns_used 9898
_cell_measurement_temperature 100.0
_cell_measurement_theta_max 72.14
_cell_measurement_theta_min 4.22
_cell_volume 2742.38(12)
_computing_cell_refinement 'SAINT V8.40B (?, 2016)'
_computing_data_collection 'Bruker Apex4 v2022.10-0 (Bruker, 2022)'
_computing_data_reduction 'SAINT V8.40B (?, 2016)'
_computing_molecular_graphics 'Olex2 1.3 (Dolomanov et al., 2009)'
_computing_publication_material 'Olex2 1.3 (Dolomanov et al., 2009)'
_computing_structure_refinement 'SHELXL 2018/3 (Sheldrick, 2015)'
_computing_structure_solution 'ShelXT (Sheldrick, 2015)'
_diffrn_ambient_temperature 100.0
_diffrn_detector_type 'CCD area detector'
_diffrn_measured_fraction_theta_full 0.997
_diffrn_measured_fraction_theta_max 0.997
_diffrn_measurement_device 'three-circle diffractometer'
_diffrn_measurement_device_type 'Bruker APEX-II CCD'
_diffrn_measurement_method '\f and \w scans'
_diffrn_radiation_type CuK\a
_diffrn_radiation_wavelength 1.54178
_diffrn_reflns_av_R_equivalents 0.0339
_diffrn_reflns_av_unetI/netI 0.0250
_diffrn_reflns_Laue_measured_fraction_full 0.997
_diffrn_reflns_Laue_measured_fraction_max 0.997
_diffrn_reflns_limit_h_max 14
_diffrn_reflns_limit_h_min -14
_diffrn_reflns_limit_k_max 14
_diffrn_reflns_limit_k_min -13
_diffrn_reflns_limit_l_max 24
_diffrn_reflns_limit_l_min -25
_diffrn_reflns_number 30621
_diffrn_reflns_point_group_measured_fraction_full 0.997
_diffrn_reflns_point_group_measured_fraction_max 0.997
_diffrn_reflns_theta_full 67.679
_diffrn_reflns_theta_max 72.139
_diffrn_reflns_theta_min 4.220
_exptl_absorpt_coefficient_mu 15.494
_exptl_absorpt_correction_T_max 0.7536
_exptl_absorpt_correction_T_min 0.4885
_exptl_absorpt_correction_type multi-scan
_exptl_absorpt_process_details
'SADABS-2016/2 (Bruker,2016/2) was used for absorption correction. wR2(int) was 0.1021 before and 0.0512 after correction. The Ratio of minimum to maximum transmission is 0.6482. The \l/2 correction factor is Not present.'
_exptl_crystal_colour yellow
_exptl_crystal_colour_primary yellow
_exptl_crystal_density_diffrn 1.583
_exptl_crystal_description block
_exptl_crystal_F_000 1308
_exptl_crystal_size_max 0.18
_exptl_crystal_size_mid 0.06
_exptl_crystal_size_min 0.04
_refine_diff_density_max 0.743
_refine_diff_density_min -0.834
_refine_diff_density_rms 0.087
_refine_ls_extinction_method none
_refine_ls_goodness_of_fit_ref 1.064
_refine_ls_hydrogen_treatment constr
_refine_ls_matrix_type full
_refine_ls_number_parameters 296
_refine_ls_number_reflns 5386
_refine_ls_number_restraints 0
_refine_ls_restrained_S_all 1.064
_refine_ls_R_factor_all 0.0194
_refine_ls_R_factor_gt 0.0191
_refine_ls_shift/su_max 0.002
_refine_ls_shift/su_mean 0.000
_refine_ls_structure_factor_coef Fsqd
_refine_ls_weighting_details 'w=1/[\s^2^(Fo^2^)+(0.0254P)^2^+1.7353P] where P=(Fo^2^+2Fc^2^)/3'
_refine_ls_weighting_scheme calc
_refine_ls_wR_factor_gt 0.0480
_refine_ls_wR_factor_ref 0.0481
_reflns_Friedel_coverage 0.000
_reflns_number_gt 5317
_reflns_number_total 5386
_reflns_threshold_expression 'I > 2\s(I)'
_cod_data_source_file d5dt01352f2.cif
_cod_data_source_block 3_CeLBrN
_cod_depositor_comments 'Adding full bibliography for 1575797--1575801.cif.'
_cod_database_code 1575798
_shelx_shelxl_version_number 2018/3
_shelx_space_group_comment
;
The symmetry employed for this shelxl refinement is uniquely defined
by the following loop, which should always be used as a source of
symmetry information in preference to the above space-group names.
They are only intended as comments.
;
_shelx_estimated_absorpt_t_max 0.576
_shelx_estimated_absorpt_t_min 0.167
_olex2_refinement_description
;
1. Fixed Uiso
 At 1.2 times of:
  All C(H) groups, All C(H,H) groups
 At 1.5 times of:
  All C(H,H,H) groups
2.a Secondary CH2 refined with riding coordinates:
 C14(H14A,H14B), C15(H15A,H15B)
2.b Aromatic/amide H refined with riding coordinates:
 C3(H3), C4(H4), C5(H5), C6(H6), C9(H9), C10(H10), C11(H11), C12(H12),
 C17(H17), C18(H18)
2.c Idealised Me refined as rotating group:
 C19(H19A,H19B,H19C), C20(H20A,H20B,H20C), C21(H21A,H21B,H21C), C22(H22A,H22B,
 H22C), C23(H23A,H23B,H23C), C24(H24A,H24B,H24C), C25(H25A,H25B,H25C)
;
_olex2_submission_special_instructions 'No special instructions were received'

loop_
_space_group_symop_operation_xyz
'x, y, z'
'-x+1/2, y+1/2, -z+1/2'
'-x, -y, -z'
'x-1/2, -y-1/2, z-1/2'

loop_
_atom_site_label
_atom_site_type_symbol
_atom_site_fract_x
_atom_site_fract_y
_atom_site_fract_z
_atom_site_U_iso_or_equiv
_atom_site_adp_type
_atom_site_occupancy
_atom_site_site_symmetry_order
_atom_site_calc_flag
_atom_site_refinement_flags_posn
_atom_site_refinement_flags_adp
_atom_site_refinement_flags_occupancy
_atom_site_disorder_assembly
_atom_site_disorder_group
Ce1 Ce 0.49258(2) 0.59435(2) 0.60217(2) 0.00711(5) Uani 1 1 d . . . . .
Br1 Br 0.65036(2) 0.54710(2) 0.49987(2) 0.01116(6) Uani 1 1 d . . . . .
Si1 Si 0.19972(4) 0.64629(5) 0.64369(2) 0.01160(11) Uani 1 1 d . . . . .
Si2 Si 0.30061(4) 0.80402(5) 0.54899(2) 0.01166(11) Uani 1 1 d . . . . .
N1 N 0.63942(14) 0.32707(15) 0.65833(7) 0.0117(3) Uani 1 1 d . . . . .
N2 N 0.45852(14) 0.28448(15) 0.65598(8) 0.0127(3) Uani 1 1 d . . . . .
N3 N 0.31505(13) 0.69330(15) 0.60425(8) 0.0113(3) Uani 1 1 d . . . . .
C1 C 0.69623(17) 0.59082(17) 0.69025(10) 0.0117(4) Uani 1 1 d . . . . .
C2 C 0.60900(16) 0.62197(19) 0.73120(9) 0.0130(4) Uani 1 1 d . . . . .
C3 C 0.56991(18) 0.5633(2) 0.78502(10) 0.0209(5) Uani 1 1 d . . . . .
H3 H 0.592649 0.484510 0.794558 0.025 Uiso 1 1 calc R U . . .
C4 C 0.4986(2) 0.6228(3) 0.82291(11) 0.0289(6) Uani 1 1 d . . . . .
H4 H 0.475812 0.585698 0.860209 0.035 Uiso 1 1 calc R U . . .
C5 C 0.45874(19) 0.7369(3) 0.80782(11) 0.0291(6) Uani 1 1 d . . . . .
H5 H 0.410195 0.775629 0.835321 0.035 Uiso 1 1 calc R U . . .
C6 C 0.48838(17) 0.7936(2) 0.75429(11) 0.0210(5) Uani 1 1 d . . . . .
H6 H 0.457240 0.868964 0.743280 0.025 Uiso 1 1 calc R U . . .
C7 C 0.56628(16) 0.73786(19) 0.71560(9) 0.0139(4) Uani 1 1 d . . . . .
C8 C 0.63055(16) 0.78143(18) 0.66511(9) 0.0124(4) Uani 1 1 d . . . . .
C9 C 0.63285(19) 0.89227(19) 0.63491(11) 0.0188(4) Uani 1 1 d . . . . .
H9 H 0.577316 0.950998 0.642782 0.023 Uiso 1 1 calc R U . . .
C10 C 0.7164(2) 0.9137(2) 0.59409(12) 0.0227(5) Uani 1 1 d . . . . .
H10 H 0.718996 0.988195 0.573961 0.027 Uiso 1 1 calc R U . . .
C11 C 0.79885(19) 0.8268(2) 0.58144(10) 0.0215(5) Uani 1 1 d . . . . .
H11 H 0.856202 0.844259 0.553207 0.026 Uiso 1 1 calc R U . . .
C12 C 0.79777(17) 0.71798(19) 0.60900(9) 0.0156(4) Uani 1 1 d . . . . .
H12 H 0.852765 0.660044 0.599186 0.019 Uiso 1 1 calc R U . . .
C13 C 0.71380(16) 0.69215(18) 0.65244(9) 0.0113(4) Uani 1 1 d . . . . .
C14 C 0.77615(17) 0.48640(19) 0.69832(10) 0.0155(4) Uani 1 1 d . . . . .
H14A H 0.772483 0.454631 0.741874 0.019 Uiso 1 1 calc R U . . .
H14B H 0.857166 0.513652 0.695220 0.019 Uiso 1 1 calc R U . . .
C15 C 0.75036(17) 0.38619(18) 0.65045(10) 0.0135(4) Uani 1 1 d . . . . .
H15A H 0.747995 0.418033 0.606571 0.016 Uiso 1 1 calc R U . . .
H15B H 0.814533 0.328004 0.655874 0.016 Uiso 1 1 calc R U . . .
C16 C 0.53098(16) 0.37423(19) 0.64358(9) 0.0114(4) Uani 1 1 d . . . . .
C17 C 0.63327(18) 0.21281(18) 0.67945(10) 0.0159(4) Uani 1 1 d . . . . .
H17 H 0.697199 0.162642 0.692391 0.019 Uiso 1 1 calc R U . . .
C18 C 0.51903(18) 0.18619(19) 0.67816(10) 0.0166(4) Uani 1 1 d . . . . .
H18 H 0.486557 0.113719 0.690211 0.020 Uiso 1 1 calc R U . . .
C19 C 0.33120(17) 0.28579(19) 0.64506(10) 0.0179(4) Uani 1 1 d . . . . .
H19A H 0.304965 0.220339 0.617024 0.027 Uiso 1 1 calc R U . . .
H19B H 0.305499 0.360172 0.624894 0.027 Uiso 1 1 calc R U . . .
H19C H 0.297694 0.277752 0.685942 0.027 Uiso 1 1 calc R U . . .
C20 C 0.25677(18) 0.5570(2) 0.71533(10) 0.0177(4) Uani 1 1 d . . . . .
H20A H 0.323695 0.510069 0.704745 0.027 Uiso 1 1 calc R U . . .
H20B H 0.195032 0.504757 0.727633 0.027 Uiso 1 1 calc R U . . .
H20C H 0.281287 0.609822 0.750893 0.027 Uiso 1 1 calc R U . . .
C21 C 0.11183(18) 0.7713(2) 0.67267(10) 0.0195(4) Uani 1 1 d . . . . .
H21A H 0.163040 0.822846 0.700128 0.029 Uiso 1 1 calc R U . . .
H21B H 0.050157 0.740063 0.696976 0.029 Uiso 1 1 calc R U . . .
H21C H 0.076503 0.816039 0.635998 0.029 Uiso 1 1 calc R U . . .
C22 C 0.09475(17) 0.5488(2) 0.59389(10) 0.0178(4) Uani 1 1 d . . . . .
H22A H 0.055796 0.594337 0.558497 0.027 Uiso 1 1 calc R U . . .
H22B H 0.036178 0.517920 0.620399 0.027 Uiso 1 1 calc R U . . .
H22C H 0.137644 0.483372 0.576840 0.027 Uiso 1 1 calc R U . . .
C23 C 0.16563(18) 0.7906(2) 0.49140(10) 0.0202(4) Uani 1 1 d . . . . .
H23A H 0.168837 0.848277 0.457059 0.030 Uiso 1 1 calc R U . . .
H23B H 0.096309 0.805127 0.513944 0.030 Uiso 1 1 calc R U . . .
H23C H 0.161443 0.711255 0.473198 0.030 Uiso 1 1 calc R U . . .
C24 C 0.2995(2) 0.95504(19) 0.58540(11) 0.0200(4) Uani 1 1 d . . . . .
H24A H 0.226627 0.966439 0.605220 0.030 Uiso 1 1 calc R U . . .
H24B H 0.305349 1.014283 0.552068 0.030 Uiso 1 1 calc R U . . .
H24C H 0.366040 0.963015 0.617877 0.030 Uiso 1 1 calc R U . . .
C25 C 0.43125(17) 0.79756(19) 0.50097(10) 0.0158(4) Uani 1 1 d . . . . .
H25A H 0.503057 0.806820 0.529580 0.024 Uiso 1 1 calc R U . . .
H25B H 0.425886 0.860919 0.469298 0.024 Uiso 1 1 calc R U . . .
H25C H 0.432541 0.721596 0.479139 0.024 Uiso 1 1 calc R U . . .

loop_
_atom_site_aniso_label
_atom_site_aniso_U_11
_atom_site_aniso_U_22
_atom_site_aniso_U_33
_atom_site_aniso_U_23
_atom_site_aniso_U_13
_atom_site_aniso_U_12
Ce1 0.00663(6) 0.00656(7) 0.00779(7) -0.00040(3) -0.00108(4) 0.00131(3)
Br1 0.00889(9) 0.01432(11) 0.01008(10) -0.00285(7) -0.00009(7) -0.00087(7)
Si1 0.0094(2) 0.0129(3) 0.0124(2) -0.00116(19) 0.00070(18) 0.00132(19)
Si2 0.0112(2) 0.0103(3) 0.0133(2) -0.00046(19) -0.00010(19) 0.00230(19)
N1 0.0133(8) 0.0085(8) 0.0124(8) -0.0005(6) -0.0026(6) 0.0030(6)
N2 0.0144(8) 0.0106(9) 0.0131(8) 0.0006(6) 0.0015(6) 0.0014(6)
N3 0.0087(7) 0.0123(9) 0.0128(8) -0.0017(6) -0.0003(6) 0.0020(6)
C1 0.0086(9) 0.0113(11) 0.0141(10) -0.0012(7) -0.0042(7) -0.0003(7)
C2 0.0103(9) 0.0176(10) 0.0103(9) -0.0025(8) -0.0036(7) -0.0020(8)
C3 0.0166(10) 0.0296(13) 0.0153(10) 0.0033(9) -0.0038(8) -0.0089(9)
C4 0.0168(11) 0.0559(17) 0.0138(11) -0.0033(11) 0.0012(8) -0.0144(11)
C5 0.0125(10) 0.0526(17) 0.0229(11) -0.0193(11) 0.0045(8) -0.0082(10)
C6 0.0094(9) 0.0277(13) 0.0252(11) -0.0161(9) -0.0014(8) -0.0001(8)
C7 0.0095(8) 0.0179(11) 0.0134(9) -0.0056(8) -0.0033(7) -0.0010(8)
C8 0.0116(9) 0.0110(10) 0.0137(9) -0.0055(7) -0.0035(7) -0.0011(7)
C9 0.0187(10) 0.0115(11) 0.0240(11) -0.0018(8) -0.0087(9) -0.0001(8)
C10 0.0259(12) 0.0151(12) 0.0249(12) 0.0067(8) -0.0092(9) -0.0084(8)
C11 0.0194(10) 0.0267(13) 0.0177(10) 0.0023(9) -0.0016(8) -0.0105(9)
C12 0.0111(9) 0.0204(11) 0.0149(9) -0.0046(8) -0.0007(7) -0.0035(8)
C13 0.0091(8) 0.0119(10) 0.0120(9) -0.0029(7) -0.0037(7) -0.0019(7)
C14 0.0129(9) 0.0131(10) 0.0191(10) 0.0003(8) -0.0056(7) 0.0017(8)
C15 0.0091(9) 0.0139(10) 0.0170(10) 0.0009(8) -0.0016(7) 0.0039(7)
C16 0.0122(9) 0.0119(10) 0.0097(9) -0.0019(7) -0.0010(7) 0.0011(8)
C17 0.0204(10) 0.0098(10) 0.0166(10) 0.0024(8) -0.0025(8) 0.0051(8)
C18 0.0229(10) 0.0086(10) 0.0180(10) 0.0027(8) 0.0002(8) 0.0023(8)
C19 0.0126(9) 0.0167(11) 0.0242(11) 0.0000(8) 0.0001(8) -0.0012(8)
C20 0.0178(10) 0.0155(11) 0.0192(10) 0.0014(8) -0.0013(8) -0.0025(8)
C21 0.0167(10) 0.0218(12) 0.0207(10) -0.0028(9) 0.0050(8) 0.0046(8)
C22 0.0122(9) 0.0200(12) 0.0211(10) -0.0024(8) 0.0010(8) -0.0024(8)
C23 0.0180(10) 0.0223(12) 0.0190(10) 0.0035(8) -0.0043(8) 0.0024(8)
C24 0.0242(11) 0.0125(11) 0.0233(11) -0.0014(8) 0.0018(9) 0.0027(8)
C25 0.0181(10) 0.0138(11) 0.0153(9) 0.0022(8) 0.0013(8) 0.0004(8)

loop_
_atom_type_symbol
_atom_type_description
_atom_type_scat_dispersion_real
_atom_type_scat_dispersion_imag
_atom_type_scat_source
C C 0.0181 0.0091 'International Tables Vol C Tables 4.2.6.8 and 6.1.1.4'
H H 0.0000 0.0000 'International Tables Vol C Tables 4.2.6.8 and 6.1.1.4'
Br Br -0.6763 1.2805 'International Tables Vol C Tables 4.2.6.8 and 6.1.1.4'
Ce Ce -1.8482 9.6596 'International Tables Vol C Tables 4.2.6.8 and 6.1.1.4'
N N 0.0311 0.0180 'International Tables Vol C Tables 4.2.6.8 and 6.1.1.4'
Si Si 0.2541 0.3302 'International Tables Vol C Tables 4.2.6.8 and 6.1.1.4'

loop_
_geom_angle_atom_site_label_1
_geom_angle_atom_site_label_2
_geom_angle_atom_site_label_3
_geom_angle
_geom_angle_site_symmetry_1
_geom_angle_site_symmetry_3
_geom_angle_publ_flag
Br1 Ce1 Br1 73.776(6) . 3_666 ?
Br1 Ce1 Si2 108.134(10) . . ?
Br1 Ce1 Si2 81.233(10) 3_666 . ?
N3 Ce1 Br1 81.61(4) . 3_666 ?
N3 Ce1 Br1 133.71(4) . . ?
N3 Ce1 Si2 28.17(4) . . ?
N3 Ce1 C1 131.39(6) . . ?
N3 Ce1 C2 104.71(6) . . ?
N3 Ce1 C7 84.36(5) . . ?
N3 Ce1 C8 94.49(6) . . ?
N3 Ce1 C13 123.30(6) . . ?
N3 Ce1 C16 124.25(6) . . ?
C1 Ce1 Br1 144.01(4) . 3_666 ?
C1 Ce1 Br1 87.03(4) . . ?
C1 Ce1 Si2 134.35(4) . . ?
C1 Ce1 C2 28.61(6) . . ?
C1 Ce1 C7 47.58(5) . . ?
C1 Ce1 C8 48.10(5) . . ?
C1 Ce1 C13 28.83(6) . . ?
C2 Ce1 Br1 151.77(4) . 3_666 ?
C2 Ce1 Br1 115.56(4) . . ?
C2 Ce1 Si2 117.33(4) . . ?
C2 Ce1 C7 28.26(6) . . ?
C7 Ce1 Br1 122.31(4) . . ?
C7 Ce1 Br1 163.70(4) . 3_666 ?
C7 Ce1 Si2 90.29(4) . . ?
C8 Ce1 Br1 96.76(4) . . ?
C8 Ce1 Br1 161.38(4) . 3_666 ?
C8 Ce1 Si2 86.79(4) . . ?
C8 Ce1 C2 46.81(6) . . ?
C8 Ce1 C7 28.47(6) . . ?
C13 Ce1 Br1 149.60(4) . 3_666 ?
C13 Ce1 Br1 76.06(4) . . ?
C13 Ce1 Si2 112.05(4) . . ?
C13 Ce1 C2 46.30(5) . . ?
C13 Ce1 C7 46.69(5) . . ?
C13 Ce1 C8 28.81(5) . . ?
C16 Ce1 Br1 88.48(4) . . ?
C16 Ce1 Br1 78.18(4) . 3_666 ?
C16 Ce1 Si2 148.67(4) . . ?
C16 Ce1 C1 71.01(6) . . ?
C16 Ce1 C2 75.63(6) . . ?
C16 Ce1 C7 103.26(6) . . ?
C16 Ce1 C8 118.23(6) . . ?
C16 Ce1 C13 97.45(6) . . ?
Ce1 Br1 Ce1 106.225(6) . 3_666 ?
N3 Si1 C20 109.22(9) . . ?
N3 Si1 C21 112.65(9) . . ?
N3 Si1 C22 113.49(9) . . ?
C21 Si1 C20 107.79(10) . . ?
C21 Si1 C22 106.90(10) . . ?
C22 Si1 C20 106.46(10) . . ?
N3 Si2 Ce1 40.09(5) . . ?
N3 Si2 C23 113.45(9) . . ?
N3 Si2 C24 113.55(9) . . ?
N3 Si2 C25 107.70(9) . . ?
C23 Si2 Ce1 129.06(8) . . ?
C23 Si2 C24 107.42(10) . . ?
C23 Si2 C25 107.53(10) . . ?
C24 Si2 Ce1 122.77(7) . . ?
C24 Si2 C25 106.84(10) . . ?
C25 Si2 Ce1 67.73(6) . . ?
C16 N1 C15 125.41(17) . . ?
C16 N1 C17 111.73(17) . . ?
C17 N1 C15 122.80(16) . . ?
C16 N2 C18 112.15(17) . . ?
C16 N2 C19 125.87(17) . . ?
C18 N2 C19 121.93(17) . . ?
Si1 N3 Ce1 125.17(9) . . ?
Si2 N3 Ce1 111.74(8) . . ?
Si2 N3 Si1 121.93(9) . . ?
C2 C1 Ce1 78.92(11) . . ?
C2 C1 C14 125.84(19) . . ?
C13 C1 Ce1 77.11(11) . . ?
C13 C1 C2 106.32(17) . . ?
C13 C1 C14 125.81(18) . . ?
C14 C1 Ce1 122.79(12) . . ?
C1 C2 Ce1 72.47(11) . . ?
C1 C2 C7 109.58(18) . . ?
C3 C2 Ce1 122.42(13) . . ?
C3 C2 C1 131.0(2) . . ?
C3 C2 C7 119.08(19) . . ?
C7 C2 Ce1 76.72(11) . . ?
C2 C3 H3 120.6 . . ?
C4 C3 C2 118.8(2) . . ?
C4 C3 H3 120.6 . . ?
C3 C4 H4 119.2 . . ?
C3 C4 C5 121.6(2) . . ?
C5 C4 H4 119.2 . . ?
C4 C5 H5 119.3 . . ?
C6 C5 C4 121.3(2) . . ?
C6 C5 H5 119.3 . . ?
C5 C6 H6 120.6 . . ?
C5 C6 C7 118.9(2) . . ?
C7 C6 H6 120.6 . . ?
C2 C7 Ce1 75.02(11) . . ?
C2 C7 C8 107.27(17) . . ?
C6 C7 Ce1 124.37(13) . . ?
C6 C7 C2 120.1(2) . . ?
C6 C7 C8 131.9(2) . . ?
C8 C7 Ce1 73.82(11) . . ?
C7 C8 Ce1 77.70(11) . . ?
C9 C8 Ce1 118.87(13) . . ?
C9 C8 C7 132.2(2) . . ?
C9 C8 C13 120.37(19) . . ?
C13 C8 Ce1 75.00(10) . . ?
C13 C8 C7 106.94(18) . . ?
C8 C9 H9 120.5 . . ?
C10 C9 C8 119.0(2) . . ?
C10 C9 H9 120.5 . . ?
C9 C10 H10 119.4 . . ?
C9 C10 C11 121.1(2) . . ?
C11 C10 H10 119.4 . . ?
C10 C11 H11 119.3 . . ?
C12 C11 C10 121.4(2) . . ?
C12 C11 H11 119.3 . . ?
C11 C12 H12 120.2 . . ?
C11 C12 C13 119.6(2) . . ?
C13 C12 H12 120.2 . . ?
C1 C13 Ce1 74.06(11) . . ?
C1 C13 C8 109.60(17) . . ?
C8 C13 Ce1 76.19(10) . . ?
C12 C13 Ce1 118.25(12) . . ?
C12 C13 C1 131.81(19) . . ?
C12 C13 C8 118.54(19) . . ?
C1 C14 H14A 108.3 . . ?
C1 C14 H14B 108.3 . . ?
C1 C14 C15 115.91(16) . . ?
H14A C14 H14B 107.4 . . ?
C15 C14 H14A 108.3 . . ?
C15 C14 H14B 108.3 . . ?
N1 C15 C14 112.53(16) . . ?
N1 C15 H15A 109.1 . . ?
N1 C15 H15B 109.1 . . ?
C14 C15 H15A 109.1 . . ?
C14 C15 H15B 109.1 . . ?
H15A C15 H15B 107.8 . . ?
N1 C16 Ce1 124.11(14) . . ?
N2 C16 Ce1 132.94(13) . . ?
N2 C16 N1 102.95(17) . . ?
N1 C17 H17 126.7 . . ?
C18 C17 N1 106.62(18) . . ?
C18 C17 H17 126.7 . . ?
N2 C18 H18 126.7 . . ?
C17 C18 N2 106.55(18) . . ?
C17 C18 H18 126.7 . . ?
N2 C19 H19A 109.5 . . ?
N2 C19 H19B 109.5 . . ?
N2 C19 H19C 109.5 . . ?
H19A C19 H19B 109.5 . . ?
H19A C19 H19C 109.5 . . ?
H19B C19 H19C 109.5 . . ?
Si1 C20 H20A 109.5 . . ?
Si1 C20 H20B 109.5 . . ?
Si1 C20 H20C 109.5 . . ?
H20A C20 H20B 109.5 . . ?
H20A C20 H20C 109.5 . . ?
H20B C20 H20C 109.5 . . ?
Si1 C21 H21A 109.5 . . ?
Si1 C21 H21B 109.5 . . ?
Si1 C21 H21C 109.5 . . ?
H21A C21 H21B 109.5 . . ?
H21A C21 H21C 109.5 . . ?
H21B C21 H21C 109.5 . . ?
Si1 C22 H22A 109.5 . . ?
Si1 C22 H22B 109.5 . . ?
Si1 C22 H22C 109.5 . . ?
H22A C22 H22B 109.5 . . ?
H22A C22 H22C 109.5 . . ?
H22B C22 H22C 109.5 . . ?
Si2 C23 H23A 109.5 . . ?
Si2 C23 H23B 109.5 . . ?
Si2 C23 H23C 109.5 . . ?
H23A C23 H23B 109.5 . . ?
H23A C23 H23C 109.5 . . ?
H23B C23 H23C 109.5 . . ?
Si2 C24 H24A 109.5 . . ?
Si2 C24 H24B 109.5 . . ?
Si2 C24 H24C 109.5 . . ?
H24A C24 H24B 109.5 . . ?
H24A C24 H24C 109.5 . . ?
H24B C24 H24C 109.5 . . ?
Si2 C25 H25A 109.5 . . ?
Si2 C25 H25B 109.5 . . ?
Si2 C25 H25C 109.5 . . ?
H25A C25 H25B 109.5 . . ?
H25A C25 H25C 109.5 . . ?
H25B C25 H25C 109.5 . . ?

loop_
_geom_bond_atom_site_label_1
_geom_bond_atom_site_label_2
_geom_bond_distance
_geom_bond_site_symmetry_2
_geom_bond_publ_flag
Ce1 Br1 2.9941(2) . ?
Ce1 Br1 3.0383(2) 3_666 ?
Ce1 Si2 3.3690(5) . ?
Ce1 N3 2.3357(15) . ?
Ce1 C1 2.8446(19) . ?
Ce1 C2 2.9275(19) . ?
Ce1 C7 2.9494(19) . ?
Ce1 C8 2.8992(19) . ?
Ce1 C13 2.8837(18) . ?
Ce1 C16 2.676(2) . ?
Si1 N3 1.7161(17) . ?
Si1 C20 1.883(2) . ?
Si1 C21 1.880(2) . ?
Si1 C22 1.883(2) . ?
Si2 N3 1.7123(17) . ?
Si2 C23 1.882(2) . ?
Si2 C24 1.883(2) . ?
Si2 C25 1.890(2) . ?
N1 C15 1.466(3) . ?
N1 C16 1.366(2) . ?
N1 C17 1.379(3) . ?
N2 C16 1.359(3) . ?
N2 C18 1.375(3) . ?
N2 C19 1.460(3) . ?
C1 C2 1.428(3) . ?
C1 C13 1.427(3) . ?
C1 C14 1.502(3) . ?
C2 C3 1.424(3) . ?
C2 C7 1.435(3) . ?
C3 H3 0.9500 . ?
C3 C4 1.375(4) . ?
C4 H4 0.9500 . ?
C4 C5 1.404(4) . ?
C5 H5 0.9500 . ?
C5 C6 1.369(4) . ?
C6 H6 0.9500 . ?
C6 C7 1.417(3) . ?
C7 C8 1.439(3) . ?
C8 C9 1.414(3) . ?
C8 C13 1.439(3) . ?
C9 H9 0.9500 . ?
C9 C10 1.371(4) . ?
C10 H10 0.9500 . ?
C10 C11 1.412(4) . ?
C11 H11 0.9500 . ?
C11 C12 1.368(3) . ?
C12 H12 0.9500 . ?
C12 C13 1.422(3) . ?
C14 H14A 0.9900 . ?
C14 H14B 0.9900 . ?
C14 C15 1.532(3) . ?
C15 H15A 0.9900 . ?
C15 H15B 0.9900 . ?
C17 H17 0.9500 . ?
C17 C18 1.346(3) . ?
C18 H18 0.9500 . ?
C19 H19A 0.9800 . ?
C19 H19B 0.9800 . ?
C19 H19C 0.9800 . ?
C20 H20A 0.9800 . ?
C20 H20B 0.9800 . ?
C20 H20C 0.9800 . ?
C21 H21A 0.9800 . ?
C21 H21B 0.9800 . ?
C21 H21C 0.9800 . ?
C22 H22A 0.9800 . ?
C22 H22B 0.9800 . ?
C22 H22C 0.9800 . ?
C23 H23A 0.9800 . ?
C23 H23B 0.9800 . ?
C23 H23C 0.9800 . ?
C24 H24A 0.9800 . ?
C24 H24B 0.9800 . ?
C24 H24C 0.9800 . ?
C25 H25A 0.9800 . ?
C25 H25B 0.9800 . ?
C25 H25C 0.9800 . ?

loop_
_geom_torsion_atom_site_label_1
_geom_torsion_atom_site_label_2
_geom_torsion_atom_site_label_3
_geom_torsion_atom_site_label_4
_geom_torsion
_geom_torsion_site_symmetry_1
_geom_torsion_site_symmetry_2
_geom_torsion_site_symmetry_3
_geom_torsion_site_symmetry_4
_geom_torsion_publ_flag
Ce1 Si2 N3 Si1 -168.27(16) . . . . ?
Ce1 C1 C2 C3 118.1(2) . . . . ?
Ce1 C1 C2 C7 -68.41(13) . . . . ?
Ce1 C1 C13 C8 68.58(13) . . . . ?
Ce1 C1 C13 C12 -113.9(2) . . . . ?
Ce1 C1 C14 C15 7.2(2) . . . . ?
Ce1 C2 C3 C4 -96.8(2) . . . . ?
Ce1 C2 C7 C6 121.36(17) . . . . ?
Ce1 C2 C7 C8 -67.34(13) . . . . ?
Ce1 C7 C8 C9 118.0(2) . . . . ?
Ce1 C7 C8 C13 -69.92(12) . . . . ?
Ce1 C8 C9 C10 -89.7(2) . . . . ?
Ce1 C8 C13 C1 -67.19(13) . . . . ?
Ce1 C8 C13 C12 114.91(16) . . . . ?
N1 C17 C18 N2 0.3(2) . . . . ?
C1 C2 C3 C4 168.6(2) . . . . ?
C1 C2 C7 Ce1 65.65(13) . . . . ?
C1 C2 C7 C6 -172.99(17) . . . . ?
C1 C2 C7 C8 -1.7(2) . . . . ?
C1 C14 C15 N1 -67.3(2) . . . . ?
C2 C1 C13 Ce1 -74.19(13) . . . . ?
C2 C1 C13 C8 -5.6(2) . . . . ?
C2 C1 C13 C12 171.92(19) . . . . ?
C2 C1 C14 C15 107.8(2) . . . . ?
C2 C3 C4 C5 3.5(3) . . . . ?
C2 C7 C8 Ce1 68.16(13) . . . . ?
C2 C7 C8 C9 -173.8(2) . . . . ?
C2 C7 C8 C13 -1.8(2) . . . . ?
C3 C2 C7 Ce1 -119.94(17) . . . . ?
C3 C2 C7 C6 1.4(3) . . . . ?
C3 C2 C7 C8 172.72(17) . . . . ?
C3 C4 C5 C6 0.6(3) . . . . ?
C4 C5 C6 C7 -3.6(3) . . . . ?
C5 C6 C7 Ce1 94.6(2) . . . . ?
C5 C6 C7 C2 2.6(3) . . . . ?
C5 C6 C7 C8 -166.2(2) . . . . ?
C6 C7 C8 Ce1 -122.0(2) . . . . ?
C6 C7 C8 C9 -4.0(4) . . . . ?
C6 C7 C8 C13 168.1(2) . . . . ?
C7 C2 C3 C4 -4.4(3) . . . . ?
C7 C8 C9 C10 170.4(2) . . . . ?
C7 C8 C13 Ce1 71.81(13) . . . . ?
C7 C8 C13 C1 4.6(2) . . . . ?
C7 C8 C13 C12 -173.28(16) . . . . ?
C8 C9 C10 C11 0.6(3) . . . . ?
C9 C8 C13 Ce1 -114.99(17) . . . . ?
C9 C8 C13 C1 177.82(17) . . . . ?
C9 C8 C13 C12 -0.1(3) . . . . ?
C9 C10 C11 C12 0.5(3) . . . . ?
C10 C11 C12 C13 -1.4(3) . . . . ?
C11 C12 C13 Ce1 90.3(2) . . . . ?
C11 C12 C13 C1 -176.2(2) . . . . ?
C11 C12 C13 C8 1.2(3) . . . . ?
C13 C1 C2 Ce1 72.89(13) . . . . ?
C13 C1 C2 C3 -169.1(2) . . . . ?
C13 C1 C2 C7 4.5(2) . . . . ?
C13 C1 C14 C15 -90.7(2) . . . . ?
C13 C8 C9 C10 -0.8(3) . . . . ?
C14 C1 C2 Ce1 -122.64(19) . . . . ?
C14 C1 C2 C3 -4.6(3) . . . . ?
C14 C1 C2 C7 168.95(18) . . . . ?
C14 C1 C13 Ce1 121.33(19) . . . . ?
C14 C1 C13 C8 -170.09(18) . . . . ?
C14 C1 C13 C12 7.4(3) . . . . ?
C15 N1 C16 Ce1 -3.7(3) . . . . ?
C15 N1 C16 N2 176.88(17) . . . . ?
C15 N1 C17 C18 -177.33(17) . . . . ?
C16 N1 C15 C14 70.6(2) . . . . ?
C16 N1 C17 C18 0.1(2) . . . . ?
C16 N2 C18 C17 -0.6(2) . . . . ?
C17 N1 C15 C14 -112.4(2) . . . . ?
C17 N1 C16 Ce1 178.97(13) . . . . ?
C17 N1 C16 N2 -0.4(2) . . . . ?
C18 N2 C16 Ce1 -178.66(14) . . . . ?
C18 N2 C16 N1 0.7(2) . . . . ?
C19 N2 C16 Ce1 4.1(3) . . . . ?
C19 N2 C16 N1 -176.60(17) . . . . ?
C19 N2 C18 C17 176.73(18) . . . . ?
C20 Si1 N3 Ce1 29.31(13) . . . . ?
C20 Si1 N3 Si2 -164.04(11) . . . . ?
C21 Si1 N3 Ce1 149.05(10) . . . . ?
C21 Si1 N3 Si2 -44.30(14) . . . . ?
C22 Si1 N3 Ce1 -89.29(12) . . . . ?
C22 Si1 N3 Si2 77.35(13) . . . . ?
C23 Si2 N3 Ce1 123.46(10) . . . . ?
C23 Si2 N3 Si1 -44.81(14) . . . . ?
C24 Si2 N3 Ce1 -113.52(10) . . . . ?
C24 Si2 N3 Si1 78.21(13) . . . . ?
C25 Si2 N3 Ce1 4.57(11) . . . . ?
C25 Si2 N3 Si1 -163.70(11) . . . . ?
